data_7045418
loop_
_publ_author_name
'Cadman, Laura K.'
'Mahon, Mary F.'
'Burrows, Andrew D.'

_publ_section_title
;
 The effect of metal distribution on the luminescence properties of
 mixed-lanthanide metal-organic frameworks.
;
_journal_issue 7
_journal_name_full 'Dalton transactions (Cambridge, England : 2003)'
_journal_page_first 2360
_journal_page_last 2367
_journal_paper_doi 10.1039/c7dt04583b
_journal_volume 47
_journal_year 2018
_chemical_formula_moiety 'C16 H9 O10 Sm, 0.65(H2 O), O'
_chemical_formula_sum 'C16 H12.3 O11.65 Sm'
_chemical_formula_weight 541.31
_space_group_crystal_system monoclinic
_space_group_IT_number 14
_space_group_name_Hall '-P 2yn'
_space_group_name_H-M_alt 'P 1 21/n 1'
_symmetry_space_group_name_Hall '-P 2yn'
_symmetry_space_group_name_H-M 'P 1 21/n 1'
_atom_sites_solution_hydrogens mixed
_audit_creation_date 2017-11-21
_audit_creation_method
;
Olex2 1.2
(compiled 2017.08.10 svn.r3458 for OlexSys, GUI svn.r5381)
;
_audit_update_record
;
2017-11-21 deposited with the CCDC.
2018-01-18 downloaded from the CCDC.
;
_cell_angle_alpha 90
_cell_angle_beta 93.8694(12)
_cell_angle_gamma 90
_cell_formula_units_Z 4
_cell_length_a 9.92621(12)
_cell_length_b 12.74029(16)
_cell_length_c 13.9980(2)
_cell_measurement_reflns_used 11923
_cell_measurement_temperature 150.00(10)
_cell_measurement_theta_max 72.6990
_cell_measurement_theta_min 4.6830
_cell_volume 1766.19(4)
_computing_cell_refinement 'CrysAlisPro 1.171.38.41 (Rigaku OD, 2015)'
_computing_data_collection 'CrysAlisPro 1.171.38.41 (Rigaku OD, 2015)'
_computing_data_reduction 'CrysAlisPro 1.171.38.41 (Rigaku OD, 2015)'
_computing_molecular_graphics 'Olex2 (Dolomanov et al., 2009)'
_computing_publication_material 'Olex2 (Dolomanov et al., 2009)'
_computing_structure_refinement 'ShelXL (Sheldrick, 2015)'
_computing_structure_solution 'SHELXS (Sheldrick, 2008)'
_diffrn_ambient_temperature 150.00(10)
_diffrn_detector_area_resol_mean 8.1150
_diffrn_detector_type EosS2
_diffrn_measured_fraction_theta_full 0.999
_diffrn_measured_fraction_theta_max 0.994
_diffrn_measurement_device 'four-circle diffractometer'
_diffrn_measurement_device_type 'SuperNova, Dual, Cu at zero, EosS2'
_diffrn_measurement_method '\w scans'
_diffrn_radiation_type CuK\a
_diffrn_radiation_wavelength 1.54184
_diffrn_reflns_av_R_equivalents 0.0294
_diffrn_reflns_av_unetI/netI 0.0163
_diffrn_reflns_Laue_measured_fraction_full 0.999
_diffrn_reflns_Laue_measured_fraction_max 0.994
_diffrn_reflns_limit_h_max 12
_diffrn_reflns_limit_h_min -12
_diffrn_reflns_limit_k_max 15
_diffrn_reflns_limit_k_min -15
_diffrn_reflns_limit_l_max 17
_diffrn_reflns_limit_l_min -16
_diffrn_reflns_number 26509
_diffrn_reflns_point_group_measured_fraction_full 0.999
_diffrn_reflns_point_group_measured_fraction_max 0.994
_diffrn_reflns_theta_full 67.684
_diffrn_reflns_theta_max 72.959
_diffrn_reflns_theta_min 4.698
_exptl_absorpt_coefficient_mu 25.589
_exptl_absorpt_correction_T_max 0.855
_exptl_absorpt_correction_T_min 0.740
_exptl_absorpt_correction_type gaussian
_exptl_absorpt_process_details
;
CrysAlisPro 1.171.38.41 (Rigaku Oxford Diffraction, 2015)
Numerical absorption correction based on gaussian integration over
            a multifaceted crystal model
Empirical absorption correction using spherical harmonics,
 implemented in SCALE3 ABSPACK scaling algorithm.
;
_exptl_crystal_colour colorless
_exptl_crystal_density_diffrn 2.036
_exptl_crystal_description block
_exptl_crystal_F_000 1054
_exptl_crystal_size_max 0.079
_exptl_crystal_size_mid 0.058
_exptl_crystal_size_min 0.042
_refine_diff_density_max 0.460
_refine_diff_density_min -0.720
_refine_diff_density_rms 0.084
_refine_ls_extinction_method none
_refine_ls_goodness_of_fit_ref 1.069
_refine_ls_hydrogen_treatment constr
_refine_ls_matrix_type full
_refine_ls_number_parameters 270
_refine_ls_number_reflns 3504
_refine_ls_number_restraints 1
_refine_ls_restrained_S_all 1.074
_refine_ls_R_factor_all 0.0241
_refine_ls_R_factor_gt 0.0219
_refine_ls_shift/su_max 0.001
_refine_ls_shift/su_mean 0.000
_refine_ls_structure_factor_coef Fsqd
_refine_ls_weighting_details 'w=1/[\s^2^(Fo^2^)+(0.0271P)^2^+2.6125P] where P=(Fo^2^+2Fc^2^)/3'
_refine_ls_weighting_scheme calc
_refine_ls_wR_factor_gt 0.0531
_refine_ls_wR_factor_ref 0.0542
_reflns_Friedel_coverage 0.000
_reflns_number_gt 3270
_reflns_number_total 3504
_reflns_threshold_expression 'I > 2\s(I)'
_cod_data_source_file c7dt04583b2.cif
_cod_data_source_block s16lkc11-Cpd-1
_cod_depositor_comments 'Adding full bibliography for 7045418--7045423.cif.'
_cod_original_formula_sum 'C16 H12.30 O11.65 Sm'
_cod_database_code 7045418
_shelxl_version_number 2014-3
_shelx_space_group_comment
;
The symmetry employed for this shelxl refinement is uniquely defined
by the following loop, which should always be used as a source of
symmetry information in preference to the above space-group names.
They are only intended as comments.
;
_olex2_refinement_description
;
1. Fixed Uiso
 At 1.2 times of:
  All C(H) groups
 At 1.5 times of:
  All O(H) groups, All O(H,H) groups
2. Restrained distances
 O9-H9
 0.98 with sigma of 0.005
3. Uiso/Uaniso restraints and constraints
Uanis(O12A) = Uanis(O12)
4. Others
 Fixed Sof: O11(0.65) H11A(0.65) H11B(0.65) O12(0.65) O12A(0.35)
5.a Free rotating group:
 O11(H11A,H11B)
5.b Rotating group:
 O10(H10A,H10B)
5.c Aromatic/amide H refined with riding coordinates:
 C3(H3), C5(H5), C7(H7), C10(H10), C12(H12), C14(H14)
5.d Idealised tetrahedral OH refined as rotating group:
 O9(H9)
;
_olex2_submission_special_instructions 'No special instructions were received'

loop_
_space_group_symop_operation_xyz
'x, y, z'
'-x+1/2, y+1/2, -z+1/2'
'-x, -y, -z'
'x-1/2, -y-1/2, z-1/2'

loop_
_atom_site_label
_atom_site_type_symbol
_atom_site_fract_x
_atom_site_fract_y
_atom_site_fract_z
_atom_site_U_iso_or_equiv
_atom_site_adp_type
_atom_site_occupancy
_atom_site_site_symmetry_order
_atom_site_calc_flag
_atom_site_refinement_flags_posn
_atom_site_refinement_flags_occupancy
_atom_site_disorder_assembly
_atom_site_disorder_group
Sm1 Sm 0.22906(2) 0.00272(2) 0.41542(2) 0.00676(6) Uani 1 1 d . . . .
O1 O 0.0773(2) -0.02238(16) 0.27416(15) 0.0149(4) Uani 1 1 d . . . .
O2 O 0.20654(19) 0.11795(15) 0.26894(13) 0.0117(4) Uani 1 1 d . . . .
O3 O 0.10533(19) 0.38616(15) 0.01494(14) 0.0141(4) Uani 1 1 d . . . .
O4 O -0.08858(18) 0.37626(14) -0.07341(14) 0.0122(4) Uani 1 1 d . . . .
O5 O -0.2472(2) 0.00928(14) -0.02248(15) 0.0131(4) Uani 1 1 d . . . .
O6 O -0.4036(2) -0.36363(15) -0.04207(15) 0.0161(4) Uani 1 1 d . . . .
O7 O -0.5707(2) -0.37122(16) 0.05544(15) 0.0181(4) Uani 1 1 d . . . .
O8 O -0.62771(19) -0.06734(15) 0.28471(14) 0.0125(4) Uani 1 1 d . . . .
O9 O -0.4672(2) 0.05501(19) 0.28180(17) 0.0270(5) Uani 1 1 d D . . .
H9 H -0.5121 0.0817 0.3344 0.041 Uiso 1 1 calc DGR . . .
O10 O 0.2454(3) 0.0389(2) 0.58779(16) 0.0301(6) Uani 1 1 d . . . .
H10A H 0.3152 0.0059 0.6147 0.045 Uiso 1 1 d GR . . .
H10B H 0.2220 0.0873 0.6236 0.045 Uiso 1 1 d GR . . .
O11 O 0.0626(5) -0.2326(3) 0.2409(3) 0.0424(11) Uani 0.65 1 d . P . .
H11A H 0.0773 -0.1653 0.2418 0.064 Uiso 0.65 1 d G P . .
H11B H 0.1391 -0.2659 0.2488 0.064 Uiso 0.65 1 d G P . .
O12 O -0.1750(5) -0.2240(3) 0.3259(3) 0.0447(10) Uani 0.65 1 d . P A 1
O12A O -0.1344(9) -0.1689(6) 0.2843(6) 0.0447(10) Uani 0.35 1 d . P B 2
C1 C 0.1083(3) 0.0639(2) 0.23524(19) 0.0109(5) Uani 1 1 d . . . .
C2 C 0.0239(3) 0.1016(2) 0.14952(19) 0.0104(5) Uani 1 1 d . . . .
C3 C 0.0477(3) 0.2003(2) 0.11190(19) 0.0097(5) Uani 1 1 d . . . .
H3 H 0.1166 0.2438 0.1408 0.012 Uiso 1 1 calc R . . .
C4 C -0.0300(3) 0.2348(2) 0.03181(19) 0.0088(5) Uani 1 1 d . . . .
C5 C -0.1317(3) 0.1716(2) -0.01107(19) 0.0104(5) Uani 1 1 d . . . .
H5 H -0.1855 0.1957 -0.0654 0.012 Uiso 1 1 calc R . . .
C6 C -0.1526(3) 0.0729(2) 0.02705(19) 0.0102(5) Uani 1 1 d . . . .
C7 C -0.0765(3) 0.0371(2) 0.1070(2) 0.0110(5) Uani 1 1 d . . . .
H7 H -0.0925 -0.0305 0.1325 0.013 Uiso 1 1 calc R . . .
C8 C -0.0021(2) 0.3398(2) -0.01020(18) 0.0087(5) Uani 1 1 d . . . .
C9 C -0.3293(3) -0.0510(2) 0.03204(19) 0.0094(5) Uani 1 1 d . . . .
C10 C -0.3593(3) -0.1522(2) 0.00017(19) 0.0100(5) Uani 1 1 d . . . .
H10 H -0.3199 -0.1794 -0.0547 0.012 Uiso 1 1 calc R . . .
C11 C -0.4481(3) -0.2134(2) 0.04974(19) 0.0092(5) Uani 1 1 d . . . .
C12 C -0.5064(3) -0.1736(2) 0.12992(19) 0.0095(5) Uani 1 1 d . . . .
H12 H -0.5682 -0.2148 0.1628 0.011 Uiso 1 1 calc R . . .
C13 C -0.4727(3) -0.0723(2) 0.16127(19) 0.0100(5) Uani 1 1 d . . . .
C14 C -0.3842(3) -0.0106(2) 0.1123(2) 0.0119(5) Uani 1 1 d . . . .
H14 H -0.3620 0.0583 0.1339 0.014 Uiso 1 1 calc R . . .
C15 C -0.4761(3) -0.3244(2) 0.01857(19) 0.0101(5) Uani 1 1 d . . . .
C16 C -0.5314(3) -0.0287(2) 0.2473(2) 0.0117(5) Uani 1 1 d . . . .

loop_
_atom_site_aniso_label
_atom_site_aniso_U_11
_atom_site_aniso_U_22
_atom_site_aniso_U_33
_atom_site_aniso_U_23
_atom_site_aniso_U_13
_atom_site_aniso_U_12
Sm1 0.00833(8) 0.00525(8) 0.00674(9) 0.00122(5) 0.00089(5) 0.00270(5)
O1 0.0185(10) 0.0102(9) 0.0151(10) 0.0076(8) -0.0046(8) -0.0035(8)
O2 0.0140(9) 0.0112(9) 0.0095(9) 0.0034(7) -0.0028(7) -0.0010(7)
O3 0.0150(9) 0.0124(9) 0.0142(10) 0.0020(8) -0.0031(8) -0.0081(7)
O4 0.0134(9) 0.0102(9) 0.0126(10) 0.0061(7) -0.0010(7) -0.0006(7)
O5 0.0185(10) 0.0117(9) 0.0090(10) 0.0000(7) 0.0003(8) -0.0108(7)
O6 0.0198(10) 0.0108(10) 0.0185(11) -0.0081(8) 0.0074(8) -0.0010(8)
O7 0.0203(10) 0.0121(10) 0.0228(11) -0.0051(8) 0.0087(9) -0.0099(8)
O8 0.0158(9) 0.0112(9) 0.0109(9) -0.0014(7) 0.0044(7) 0.0021(7)
O9 0.0257(11) 0.0288(12) 0.0285(13) -0.0224(10) 0.0159(10) -0.0138(10)
O10 0.0454(14) 0.0329(14) 0.0118(11) -0.0054(9) -0.0003(10) 0.0219(12)
O11 0.065(3) 0.0156(19) 0.050(3) -0.0129(18) 0.030(2) -0.0048(18)
O12 0.054(2) 0.034(2) 0.049(3) -0.0142(17) 0.021(2) -0.0043(18)
O12A 0.054(2) 0.034(2) 0.049(3) -0.0142(17) 0.021(2) -0.0043(18)
C1 0.0140(12) 0.0084(12) 0.0103(13) 0.0014(10) 0.0018(10) 0.0014(10)
C2 0.0127(12) 0.0094(12) 0.0090(13) 0.0004(10) 0.0007(10) 0.0016(10)
C3 0.0090(11) 0.0097(12) 0.0102(13) -0.0003(10) -0.0003(10) -0.0019(9)
C4 0.0092(11) 0.0078(12) 0.0094(13) 0.0023(10) 0.0009(10) -0.0009(9)
C5 0.0123(12) 0.0093(12) 0.0093(13) 0.0020(10) -0.0012(10) -0.0020(10)
C6 0.0123(12) 0.0093(12) 0.0093(13) -0.0025(10) 0.0023(10) -0.0060(10)
C7 0.0156(13) 0.0063(12) 0.0114(13) 0.0012(10) 0.0032(10) -0.0011(10)
C8 0.0122(12) 0.0073(13) 0.0065(12) -0.0009(9) 0.0009(10) -0.0017(9)
C9 0.0119(11) 0.0065(12) 0.0096(13) 0.0015(9) 0.0006(10) -0.0045(9)
C10 0.0109(11) 0.0103(12) 0.0091(13) -0.0026(9) 0.0030(10) -0.0022(10)
C11 0.0103(11) 0.0060(12) 0.0114(13) -0.0028(9) 0.0017(10) -0.0015(9)
C12 0.0101(11) 0.0072(12) 0.0115(13) -0.0018(10) 0.0026(10) -0.0018(9)
C13 0.0115(11) 0.0094(12) 0.0092(13) -0.0034(10) 0.0022(10) 0.0004(10)
C14 0.0154(13) 0.0065(12) 0.0134(14) -0.0019(9) -0.0014(11) -0.0017(10)
C15 0.0114(11) 0.0086(13) 0.0102(13) -0.0025(10) 0.0001(10) -0.0023(10)
C16 0.0139(13) 0.0102(12) 0.0109(13) -0.0031(10) 0.0001(10) 0.0014(10)

loop_
_atom_type_symbol
_atom_type_description
_atom_type_scat_dispersion_real
_atom_type_scat_dispersion_imag
_atom_type_scat_source
C C 0.0181 0.0091 'International Tables Vol C Tables 4.2.6.8 and 6.1.1.4'
H H 0.0000 0.0000 'International Tables Vol C Tables 4.2.6.8 and 6.1.1.4'
O O 0.0492 0.0322 'International Tables Vol C Tables 4.2.6.8 and 6.1.1.4'
Sm Sm -5.3236 12.2178 'International Tables Vol C Tables 4.2.6.8 and 6.1.1.4'

loop_
_geom_angle_atom_site_label_1
_geom_angle_atom_site_label_2
_geom_angle_atom_site_label_3
_geom_angle
_geom_angle_site_symmetry_1
_geom_angle_site_symmetry_3
O1 Sm1 O2 52.92(6) . .
O1 Sm1 O8 73.43(7) . 1_655
O1 Sm1 O10 145.47(8) . .
O1 Sm1 C1 26.68(7) . .
O2 Sm1 O8 69.12(6) . 1_655
O2 Sm1 C1 26.43(7) . .
O3 Sm1 O1 128.82(7) 2_545 .
O3 Sm1 O2 135.99(7) 2_545 .
O3 Sm1 O8 70.86(6) 2_545 1_655
O3 Sm1 O10 73.46(7) 2_545 .
O3 Sm1 C1 141.12(7) 2_545 .
O4 Sm1 O1 124.62(7) 4_666 .
O4 Sm1 O2 72.58(6) 4_666 .
O4 Sm1 O3 82.85(7) 4_666 2_545
O4 Sm1 O8 79.36(6) 4_666 1_655
O4 Sm1 O10 79.26(8) 4_666 .
O4 Sm1 C1 98.92(7) 4_666 .
O6 Sm1 O1 77.01(7) 4_656 .
O6 Sm1 O2 129.49(7) 4_656 .
O6 Sm1 O3 78.79(7) 4_656 2_545
O6 Sm1 O4 157.89(7) 4_656 4_666
O6 Sm1 O8 105.74(7) 4_656 1_655
O6 Sm1 O10 83.78(9) 4_656 .
O6 Sm1 C1 103.09(8) 4_656 .
O7 Sm1 O1 80.93(8) 2_455 .
O7 Sm1 O2 73.36(7) 2_455 .
O7 Sm1 O3 145.60(7) 2_455 2_545
O7 Sm1 O4 93.56(7) 2_455 4_666
O7 Sm1 O6 94.67(8) 2_455 4_656
O7 Sm1 O8 142.25(7) 2_455 1_655
O7 Sm1 O10 72.26(8) 2_455 .
O7 Sm1 C1 73.28(8) 2_455 .
O8 Sm1 C1 71.36(7) 1_655 .
O10 Sm1 O2 133.48(7) . .
O10 Sm1 O8 140.19(7) . 1_655
O10 Sm1 C1 145.29(8) . .
C1 O1 Sm1 94.60(16) . .
C1 O2 Sm1 90.60(15) . .
C8 O3 Sm1 164.93(19) . 2
C8 O4 Sm1 139.02(17) . 4_565
C9 O5 C6 116.8(2) . .
C15 O6 Sm1 147.56(19) . 4
C15 O7 Sm1 160.86(19) . 2_445
C16 O8 Sm1 130.92(18) . 1_455
C16 O9 H9 109.5 . .
Sm1 O10 H10A 109.4 . .
Sm1 O10 H10B 136.4 . .
H10A O10 H10B 109.9 . .
H11A O11 H11B 109.4 . .
O1 C1 Sm1 58.71(14) . .
O1 C1 C2 118.8(2) . .
O2 C1 Sm1 62.97(14) . .
O2 C1 O1 121.0(2) . .
O2 C1 C2 120.2(2) . .
C2 C1 Sm1 170.04(18) . .
C3 C2 C1 119.6(2) . .
C3 C2 C7 120.4(2) . .
C7 C2 C1 120.0(2) . .
C2 C3 H3 120.2 . .
C4 C3 C2 119.6(2) . .
C4 C3 H3 120.2 . .
C3 C4 C5 120.7(2) . .
C3 C4 C8 119.6(2) . .
C5 C4 C8 119.7(2) . .
C4 C5 H5 120.6 . .
C6 C5 C4 118.7(2) . .
C6 C5 H5 120.6 . .
C5 C6 O5 116.8(2) . .
C7 C6 O5 121.6(2) . .
C7 C6 C5 121.5(2) . .
C2 C7 H7 120.4 . .
C6 C7 C2 119.1(2) . .
C6 C7 H7 120.4 . .
O3 C8 O4 122.9(2) . .
O3 C8 C4 119.3(2) . .
O4 C8 C4 117.7(2) . .
O5 C9 C10 117.3(2) . .
C14 C9 O5 121.4(2) . .
C14 C9 C10 121.2(2) . .
C9 C10 H10 120.4 . .
C9 C10 C11 119.2(2) . .
C11 C10 H10 120.4 . .
C10 C11 C15 119.5(2) . .
C12 C11 C10 120.5(2) . .
C12 C11 C15 119.9(2) . .
C11 C12 H12 120.5 . .
C11 C12 C13 119.1(2) . .
C13 C12 H12 120.5 . .
C12 C13 C16 120.2(2) . .
C14 C13 C12 120.8(2) . .
C14 C13 C16 119.0(2) . .
C9 C14 C13 119.1(2) . .
C9 C14 H14 120.4 . .
C13 C14 H14 120.4 . .
O6 C15 O7 124.7(3) . .
O6 C15 C11 118.0(2) . .
O7 C15 C11 117.3(2) . .
O8 C16 O9 122.8(3) . .
O8 C16 C13 124.0(2) . .
O9 C16 C13 113.2(2) . .

loop_
_geom_bond_atom_site_label_1
_geom_bond_atom_site_label_2
_geom_bond_distance
_geom_bond_site_symmetry_2
Sm1 O1 2.425(2) .
Sm1 O2 2.5194(18) .
Sm1 O3 2.3752(18) 2_545
Sm1 O4 2.3749(19) 4_666
Sm1 O6 2.3099(19) 4_656
Sm1 O7 2.3030(19) 2_455
Sm1 O8 2.5528(18) 1_655
Sm1 O10 2.451(2) .
Sm1 C1 2.828(3) .
O1 C1 1.274(3) .
O2 C1 1.259(3) .
O3 Sm1 2.3752(18) 2
O3 C8 1.249(3) .
O4 Sm1 2.3749(18) 4_565
O4 C8 1.278(3) .
O5 C6 1.390(3) .
O5 C9 1.385(3) .
O6 Sm1 2.3098(19) 4
O6 C15 1.253(3) .
O7 Sm1 2.3030(19) 2_445
O7 C15 1.253(3) .
O8 Sm1 2.5528(18) 1_455
O8 C16 1.224(3) .
O9 H9 0.9501 .
O9 C16 1.318(3) .
O10 H10A 0.8736 .
O10 H10B 0.8372 .
O11 H11A 0.8698 .
O11 H11B 0.8701 .
C1 C2 1.495(4) .
C2 C3 1.390(4) .
C2 C7 1.394(4) .
C3 H3 0.9500 .
C3 C4 1.389(4) .
C4 C5 1.395(4) .
C4 C8 1.494(4) .
C5 H5 0.9500 .
C5 C6 1.387(4) .
C6 C7 1.384(4) .
C7 H7 0.9500 .
C9 C10 1.390(4) .
C9 C14 1.381(4) .
C10 H10 0.9500 .
C10 C11 1.396(4) .
C11 C12 1.393(4) .
C11 C15 1.500(3) .
C12 H12 0.9500 .
C12 C13 1.397(4) .
C13 C14 1.393(4) .
C13 C16 1.481(4) .
C14 H14 0.9500 .

loop_
_geom_hbond_atom_site_label_D
_geom_hbond_atom_site_label_H
_geom_hbond_atom_site_label_A
_geom_hbond_distance_DH
_geom_hbond_distance_HA
_geom_hbond_distance_DA
_geom_hbond_angle_DHA
_geom_hbond_site_symmetry_A
O9 H9 O4 0.95 1.63 2.580(3) 178.0 4_566
O11 H11A O1 0.87 1.88 2.721(4) 163.2 .

loop_
_geom_torsion_atom_site_label_1
_geom_torsion_atom_site_label_2
_geom_torsion_atom_site_label_3
_geom_torsion_atom_site_label_4
_geom_torsion
_geom_torsion_site_symmetry_1
Sm1 O1 C1 O2 9.9(3) .
Sm1 O1 C1 C2 -168.8(2) .
Sm1 O2 C1 O1 -9.5(3) .
Sm1 O2 C1 C2 169.2(2) .
Sm1 O3 C8 O4 75.5(8) 2
Sm1 O3 C8 C4 -107.1(7) 2
Sm1 O4 C8 O3 -83.1(3) 4_565
Sm1 O4 C8 C4 99.5(3) 4_565
Sm1 O6 C15 O7 -50.0(5) 4
Sm1 O6 C15 C11 129.9(3) 4
Sm1 O7 C15 O6 -8.9(8) 2_445
Sm1 O7 C15 C11 171.2(5) 2_445
Sm1 O8 C16 O9 12.1(4) 1_455
Sm1 O8 C16 C13 -169.79(18) 1_455
O1 C1 C2 C3 173.6(2) .
O1 C1 C2 C7 -7.4(4) .
O2 C1 C2 C3 -5.2(4) .
O2 C1 C2 C7 173.8(2) .
O5 C6 C7 C2 175.3(2) .
O5 C9 C10 C11 -176.2(2) .
O5 C9 C14 C13 176.1(2) .
C1 C2 C3 C4 179.5(2) .
C1 C2 C7 C6 -179.3(2) .
C2 C3 C4 C5 0.1(4) .
C2 C3 C4 C8 -178.4(2) .
C3 C2 C7 C6 -0.3(4) .
C3 C4 C5 C6 -0.8(4) .
C3 C4 C8 O3 13.7(4) .
C3 C4 C8 O4 -168.7(2) .
C4 C5 C6 O5 -174.9(2) .
C4 C5 C6 C7 1.0(4) .
C5 C4 C8 O3 -164.8(2) .
C5 C4 C8 O4 12.7(4) .
C5 C6 C7 C2 -0.4(4) .
C6 O5 C9 C10 -141.1(2) .
C6 O5 C9 C14 41.9(4) .
C7 C2 C3 C4 0.5(4) .
C8 C4 C5 C6 177.7(2) .
C9 O5 C6 C5 -141.1(2) .
C9 O5 C6 C7 43.0(4) .
C9 C10 C11 C12 0.3(4) .
C9 C10 C11 C15 -177.2(2) .
C10 C9 C14 C13 -0.8(4) .
C10 C11 C12 C13 -1.3(4) .
C10 C11 C15 O6 10.4(4) .
C10 C11 C15 O7 -169.7(3) .
C11 C12 C13 C14 1.3(4) .
C11 C12 C13 C16 -178.9(2) .
C12 C11 C15 O6 -167.1(3) .
C12 C11 C15 O7 12.9(4) .
C12 C13 C14 C9 -0.2(4) .
C12 C13 C16 O8 -13.9(4) .
C12 C13 C16 O9 164.3(3) .
C14 C9 C10 C11 0.8(4) .
C14 C13 C16 O8 165.8(3) .
C14 C13 C16 O9 -15.9(4) .
C15 C11 C12 C13 176.1(2) .
C16 C13 C14 C9 180.0(2) .
